data_4087045
loop_
_publ_author_name
'Wang, Baiquan'
'Zhu, Bolin'
'Xu, Shansheng'
'Zhou, Xiuzhong'

_publ_section_title
;
 Reactions of Doubly Bridged Biscyclopentadienes with Molybdenum
 (Tungsten) Carbonyl
;
_journal_issue 24
_journal_name_full Organometallics
_journal_page_first 4842
_journal_page_last 4852
_journal_paper_doi 10.1021/om034039z
_journal_volume 22
_journal_year 2003
_chemical_formula_sum 'C22 H18 Mo2 O6'
_chemical_formula_weight 570.24
_space_group_IT_number 14
_symmetry_cell_setting monoclinic
_symmetry_space_group_name_Hall '-P 2ybc'
_symmetry_space_group_name_H-M 'P 1 21/c 1'
_atom_sites_solution_hydrogens geom
_atom_sites_solution_primary direct
_atom_sites_solution_secondary difmap
_audit_creation_method SHELXL-97
_cell_angle_alpha 90.00
_cell_angle_beta 114.687(11)
_cell_angle_gamma 90.00
_cell_formula_units_Z 4
_cell_length_a 13.982(10)
_cell_length_b 10.557(8)
_cell_length_c 15.492(11)
_cell_measurement_reflns_used 849
_cell_measurement_temperature 293(2)
_cell_measurement_theta_max 25.82
_cell_measurement_theta_min 2.51
_cell_volume 2078(3)
_computing_cell_refinement 'Bruker SMART'
_computing_data_collection 'Bruker SMART'
_computing_data_reduction 'Bruker SAINT'
_computing_molecular_graphics 'Bruker SHELXTL'
_computing_publication_material 'Bruker SHELXTL'
_computing_structure_refinement 'SHELXL-97 (Sheldrick, 1997)'
_computing_structure_solution 'SHELXS-97 (Sheldrick, 1990)'
_diffrn_ambient_temperature 293(2)
_diffrn_measured_fraction_theta_full 0.991
_diffrn_measured_fraction_theta_max 0.991
_diffrn_measurement_device_type 'CCD area detector'
_diffrn_measurement_method 'phi and omega scans'
_diffrn_radiation_monochromator graphite
_diffrn_radiation_source 'fine-focus sealed tube'
_diffrn_radiation_type MoK\a
_diffrn_radiation_wavelength 0.71073
_diffrn_reflns_av_R_equivalents 0.0334
_diffrn_reflns_av_sigmaI/netI 0.0414
_diffrn_reflns_limit_h_max 17
_diffrn_reflns_limit_h_min -14
_diffrn_reflns_limit_k_max 13
_diffrn_reflns_limit_k_min -13
_diffrn_reflns_limit_l_max 10
_diffrn_reflns_limit_l_min -19
_diffrn_reflns_number 11545
_diffrn_reflns_theta_full 26.48
_diffrn_reflns_theta_max 26.48
_diffrn_reflns_theta_min 2.41
_exptl_absorpt_coefficient_mu 1.244
_exptl_absorpt_correction_T_max 1.000000
_exptl_absorpt_correction_T_min 0.845923
_exptl_absorpt_correction_type multi-scan
_exptl_absorpt_process_details SADABS
_exptl_crystal_density_diffrn 1.823
_exptl_crystal_density_meas 0
_exptl_crystal_density_method 'not measured'
_exptl_crystal_F_000 1128
_exptl_crystal_size_max 0.26
_exptl_crystal_size_mid 0.24
_exptl_crystal_size_min 0.20
_refine_diff_density_max 0.389
_refine_diff_density_min -0.466
_refine_diff_density_rms 0.109
_refine_ls_extinction_method none
_refine_ls_goodness_of_fit_ref 1.009
_refine_ls_hydrogen_treatment mixed
_refine_ls_matrix_type full
_refine_ls_number_parameters 271
_refine_ls_number_reflns 4260
_refine_ls_number_restraints 0
_refine_ls_restrained_S_all 1.009
_refine_ls_R_factor_all 0.0463
_refine_ls_R_factor_gt 0.0276
_refine_ls_shift/su_max 0.002
_refine_ls_shift/su_mean 0.000
_refine_ls_structure_factor_coef Fsqd
_refine_ls_weighting_details 'calc w=1/[\s^2^(Fo^2^)+(0.0284P)^2^+0.0000P] where P=(Fo^2^+2Fc^2^)/3'
_refine_ls_weighting_scheme calc
_refine_ls_wR_factor_gt 0.0565
_refine_ls_wR_factor_ref 0.0616
_reflns_number_gt 3295
_reflns_number_total 4260
_reflns_threshold_expression >2sigma(I)
_cod_data_source_file om034039z_si_002.txt
_cod_data_source_block 021119e
_cod_depositor_comments
;
The following automatic conversions were performed:

'_symmetry_cell_setting' value 'Monoclinic' changed to 'monoclinic'
according to the built-in table from CIF Core dictionary named
'cif_core.dic' version 2.4.1 from 2010-06-29.

'_exptl_absorpt_correction_type' value 'MULTI-SCAN' changed to
'multi-scan' according to the built-in table from CIF Core dictionary
named 'cif_core.dic' version 2.4.1 from 2010-06-29.

Automatic conversion script
Id: cif_fix_values 4624 2016-04-14 12:54:50Z antanas 
;
_cod_original_sg_symbol_H-M P2(1)/c
_cod_database_code 4087045

loop_
_symmetry_equiv_pos_as_xyz
'x, y, z'
'-x, y+1/2, -z+1/2'
'-x, -y, -z'
'x, -y-1/2, z-1/2'

loop_
_atom_site_label
_atom_site_type_symbol
_atom_site_fract_x
_atom_site_fract_y
_atom_site_fract_z
_atom_site_U_iso_or_equiv
_atom_site_adp_type
_atom_site_occupancy
_atom_site_symmetry_multiplicity
_atom_site_calc_flag
_atom_site_refinement_flags
_atom_site_disorder_assembly
_atom_site_disorder_group
Mo1 Mo 0.31567(2) 1.00479(2) 0.139746(17) 0.02780(8) Uani 1 1 d . . .
Mo2 Mo 0.26144(2) 1.07615(2) 0.313073(17) 0.02769(8) Uani 1 1 d . . .
C1 C 0.4086(3) 1.0765(4) 0.0849(2) 0.0490(9) Uani 1 1 d . . .
O1 O 0.4624(2) 1.1195(3) 0.0534(2) 0.0868(10) Uani 1 1 d . . .
C2 C 0.2639(3) 1.1819(3) 0.1085(2) 0.0458(9) Uani 1 1 d . . .
O2 O 0.2337(3) 1.2826(3) 0.08285(18) 0.0761(9) Uani 1 1 d . . .
C3 C 0.4529(3) 1.0107(3) 0.2515(2) 0.0387(8) Uani 1 1 d . . .
O3 O 0.53619(19) 1.0048(3) 0.31223(18) 0.0575(7) Uani 1 1 d . . .
C4 C 0.1358(3) 1.1191(3) 0.1977(2) 0.0407(8) Uani 1 1 d . . .
O4 O 0.0561(2) 1.1431(3) 0.13565(18) 0.0695(8) Uani 1 1 d . . .
C5 C 0.3701(3) 1.2038(3) 0.3224(2) 0.0408(8) Uani 1 1 d . . .
O5 O 0.4328(2) 1.2806(3) 0.33405(19) 0.0638(7) Uani 1 1 d . . .
C6 C 0.2118(3) 1.2315(3) 0.3523(2) 0.0371(8) Uani 1 1 d . . .
O6 O 0.1821(2) 1.3234(2) 0.37260(17) 0.0595(7) Uani 1 1 d . . .
C7 C 0.3146(2) 0.7807(3) 0.1321(2) 0.0338(7) Uani 1 1 d . . .
H7 H 0.3718 0.7332 0.1725 0.041 Uiso 1 1 calc R . .
C8 C 0.3024(3) 0.8314(3) 0.0438(2) 0.0432(9) Uani 1 1 d . . .
H8 H 0.3500 0.8235 0.0164 0.052 Uiso 1 1 calc R . .
C9 C 0.2060(3) 0.8958(3) 0.0045(2) 0.0427(8) Uani 1 1 d . . .
H9 H 0.1778 0.9368 -0.0539 0.051 Uiso 1 1 calc R . .
C10 C 0.1593(2) 0.8874(3) 0.0692(2) 0.0336(7) Uani 1 1 d . . .
H10 H 0.0956 0.9240 0.0610 0.040 Uiso 1 1 calc R . .
C11 C 0.2254(2) 0.8139(3) 0.14944(19) 0.0271(6) Uani 1 1 d . . .
C12 C 0.1991(2) 0.7651(3) 0.23004(19) 0.0276(7) Uani 1 1 d . . .
C13 C 0.0792(2) 0.7465(3) 0.1934(2) 0.0389(8) Uani 1 1 d . . .
H13A H 0.0623 0.7255 0.2464 0.047 Uiso 1 1 calc R . .
H13B H 0.0439 0.8254 0.1660 0.047 Uiso 1 1 calc R . .
C14 C 0.0378(3) 0.6411(4) 0.1182(2) 0.0523(10) Uani 1 1 d . . .
H14A H -0.0374 0.6316 0.0982 0.063 Uiso 1 1 calc R . .
H14B H 0.0498 0.6649 0.0630 0.063 Uiso 1 1 calc R . .
C15 C 0.0923(3) 0.5152(3) 0.1571(3) 0.0585(11) Uani 1 1 d . . .
H15A H 0.0750 0.4874 0.2086 0.070 Uiso 1 1 calc R . .
H15B H 0.0670 0.4516 0.1074 0.070 Uiso 1 1 calc R . .
C16 C 0.2101(3) 0.5280(3) 0.1929(2) 0.0463(9) Uani 1 1 d . . .
H16A H 0.2278 0.5453 0.1398 0.056 Uiso 1 1 calc R . .
H16B H 0.2434 0.4488 0.2216 0.056 Uiso 1 1 calc R . .
C17 C 0.2526(3) 0.6345(3) 0.2659(2) 0.0362(7) Uani 1 1 d . . .
H17A H 0.3276 0.6431 0.2840 0.043 Uiso 1 1 calc R . .
H17B H 0.2430 0.6110 0.3223 0.043 Uiso 1 1 calc R . .
C18 C 0.2396(2) 0.8540(3) 0.31536(18) 0.0281(7) Uani 1 1 d . . .
C19 C 0.3478(2) 0.8828(3) 0.3742(2) 0.0334(7) Uani 1 1 d . . .
H19 H 0.4051 0.8575 0.3626 0.040 Uiso 1 1 calc R . .
C20 C 0.3532(3) 0.9554(3) 0.4523(2) 0.0447(9) Uani 1 1 d . . .
H20 H 0.4143 0.9851 0.5015 0.054 Uiso 1 1 calc R . .
C21 C 0.2506(3) 0.9751(3) 0.4428(2) 0.0455(9) Uani 1 1 d . . .
H21 H 0.2316 1.0221 0.4840 0.055 Uiso 1 1 calc R . .
C22 C 0.1804(3) 0.9119(3) 0.3605(2) 0.0356(7) Uani 1 1 d . . .
H22 H 0.1076 0.9085 0.3392 0.043 Uiso 1 1 calc R . .

loop_
_atom_site_aniso_label
_atom_site_aniso_U_11
_atom_site_aniso_U_22
_atom_site_aniso_U_33
_atom_site_aniso_U_23
_atom_site_aniso_U_13
_atom_site_aniso_U_12
Mo1 0.03536(15) 0.02696(14) 0.02332(14) -0.00166(11) 0.01447(11) -0.00192(12)
Mo2 0.03539(15) 0.02588(14) 0.02300(14) -0.00277(11) 0.01337(11) -0.00056(12)
C1 0.059(2) 0.053(2) 0.042(2) -0.0041(18) 0.0277(18) -0.009(2)
O1 0.091(2) 0.112(3) 0.083(2) -0.0013(19) 0.0616(19) -0.036(2)
C2 0.076(3) 0.039(2) 0.0303(18) -0.0032(15) 0.0297(18) -0.0007(19)
O2 0.144(3) 0.0359(16) 0.0589(18) 0.0113(13) 0.0531(18) 0.0212(17)
C3 0.044(2) 0.038(2) 0.0374(19) -0.0070(15) 0.0208(16) -0.0073(16)
O3 0.0384(14) 0.079(2) 0.0457(15) -0.0101(13) 0.0087(12) -0.0079(14)
C4 0.044(2) 0.041(2) 0.0364(19) -0.0078(15) 0.0164(16) 0.0012(16)
O4 0.0502(17) 0.092(2) 0.0485(16) -0.0037(15) 0.0027(13) 0.0226(16)
C5 0.048(2) 0.040(2) 0.0364(19) -0.0048(15) 0.0200(16) -0.0012(17)
O5 0.0614(17) 0.0580(18) 0.083(2) -0.0197(15) 0.0409(15) -0.0267(15)
C6 0.051(2) 0.0335(19) 0.0313(17) -0.0034(14) 0.0221(15) -0.0014(16)
O6 0.087(2) 0.0396(15) 0.0653(17) -0.0059(13) 0.0446(15) 0.0112(14)
C7 0.0425(19) 0.0221(16) 0.0430(19) -0.0037(14) 0.0239(15) 0.0011(14)
C8 0.067(2) 0.0352(19) 0.043(2) -0.0097(15) 0.0394(18) -0.0048(18)
C9 0.059(2) 0.044(2) 0.0215(16) -0.0077(14) 0.0133(15) -0.0091(18)
C10 0.0310(17) 0.0378(19) 0.0255(16) -0.0041(13) 0.0052(13) -0.0036(14)
C11 0.0299(16) 0.0255(16) 0.0251(15) -0.0054(12) 0.0106(12) -0.0047(13)
C12 0.0287(16) 0.0275(16) 0.0283(16) -0.0029(12) 0.0135(13) -0.0019(13)
C13 0.0351(18) 0.044(2) 0.0419(19) -0.0078(15) 0.0202(15) -0.0069(16)
C14 0.040(2) 0.063(3) 0.053(2) -0.0185(19) 0.0189(17) -0.0215(19)
C15 0.075(3) 0.040(2) 0.065(3) -0.0198(19) 0.033(2) -0.025(2)
C16 0.068(3) 0.0289(18) 0.049(2) -0.0032(15) 0.0313(19) -0.0030(17)
C17 0.049(2) 0.0281(17) 0.0361(18) 0.0017(14) 0.0218(15) -0.0007(15)
C18 0.0372(18) 0.0233(15) 0.0240(15) 0.0005(12) 0.0129(13) -0.0005(13)
C19 0.0355(18) 0.0300(17) 0.0291(17) 0.0048(13) 0.0078(14) 0.0031(14)
C20 0.065(3) 0.038(2) 0.0217(17) 0.0019(14) 0.0087(16) -0.0032(17)
C21 0.086(3) 0.0346(19) 0.0296(18) -0.0022(14) 0.0381(19) -0.0027(19)
C22 0.0468(19) 0.0291(17) 0.0427(19) -0.0001(14) 0.0305(16) -0.0006(15)

loop_
_atom_type_symbol
_atom_type_description
_atom_type_scat_dispersion_real
_atom_type_scat_dispersion_imag
_atom_type_scat_source
C C 0.0033 0.0016 'International Tables Vol C Tables 4.2.6.8 and 6.1.1.4'
H H 0.0000 0.0000 'International Tables Vol C Tables 4.2.6.8 and 6.1.1.4'
O O 0.0106 0.0060 'International Tables Vol C Tables 4.2.6.8 and 6.1.1.4'
Mo Mo -1.6832 0.6857 'International Tables Vol C Tables 4.2.6.8 and 6.1.1.4'

loop_
_geom_angle_atom_site_label_1
_geom_angle_atom_site_label_2
_geom_angle_atom_site_label_3
_geom_angle
_geom_angle_site_symmetry_1
_geom_angle_site_symmetry_3
C1 Mo1 C3 78.03(15) . .
C1 Mo1 C2 76.89(15) . .
C3 Mo1 C2 107.72(14) . .
C1 Mo1 C8 85.24(14) . .
C3 Mo1 C8 112.07(13) . .
C2 Mo1 C8 131.49(13) . .
C1 Mo1 C9 96.12(14) . .
C3 Mo1 C9 147.19(13) . .
C2 Mo1 C9 102.13(14) . .
C8 Mo1 C9 35.19(12) . .
C1 Mo1 C10 130.80(13) . .
C3 Mo1 C10 143.02(12) . .
C2 Mo1 C10 102.08(14) . .
C8 Mo1 C10 58.33(12) . .
C9 Mo1 C10 35.14(11) . .
C1 Mo1 C7 110.64(13) . .
C3 Mo1 C7 93.40(12) . .
C2 Mo1 C7 158.77(13) . .
C8 Mo1 C7 35.07(10) . .
C9 Mo1 C7 58.09(12) . .
C10 Mo1 C7 57.62(11) . .
C1 Mo1 C11 143.17(13) . .
C3 Mo1 C11 108.25(12) . .
C2 Mo1 C11 130.75(14) . .
C8 Mo1 C11 58.45(11) . .
C9 Mo1 C11 58.46(11) . .
C10 Mo1 C11 34.88(10) . .
C7 Mo1 C11 34.63(10) . .
C1 Mo1 Mo2 134.91(11) . .
C3 Mo1 Mo2 74.85(11) . .
C2 Mo1 Mo2 77.97(9) . .
C8 Mo1 Mo2 138.42(8) . .
C9 Mo1 Mo2 125.52(10) . .
C10 Mo1 Mo2 90.79(8) . .
C7 Mo1 Mo2 106.32(7) . .
C11 Mo1 Mo2 80.20(7) . .
C4 Mo2 C6 78.05(13) . .
C4 Mo2 C5 105.95(14) . .
C6 Mo2 C5 76.75(14) . .
C4 Mo2 C21 122.24(15) . .
C6 Mo2 C21 87.51(13) . .
C5 Mo2 C21 124.65(13) . .
C4 Mo2 C22 95.17(14) . .
C6 Mo2 C22 103.84(13) . .
C5 Mo2 C22 158.38(12) . .
C21 Mo2 C22 35.03(11) . .
C4 Mo2 C19 132.68(12) . .
C6 Mo2 C19 141.46(12) . .
C5 Mo2 C19 108.02(14) . .
C21 Mo2 C19 57.71(12) . .
C22 Mo2 C19 57.94(12) . .
C4 Mo2 C18 99.81(12) . .
C6 Mo2 C18 138.99(12) . .
C5 Mo2 C18 140.27(12) . .
C21 Mo2 C18 58.63(10) . .
C22 Mo2 C18 35.16(10) . .
C19 Mo2 C18 35.36(10) . .
C4 Mo2 C20 152.96(14) . .
C6 Mo2 C20 107.02(13) . .
C5 Mo2 C20 101.03(14) . .
C21 Mo2 C20 34.50(13) . .
C22 Mo2 C20 57.79(13) . .
C19 Mo2 C20 34.64(10) . .
C18 Mo2 C20 58.50(11) . .
C4 Mo2 Mo1 73.94(11) . .
C6 Mo2 Mo1 134.25(9) . .
C5 Mo2 Mo1 77.13(9) . .
C21 Mo2 Mo1 138.13(9) . .
C22 Mo2 Mo1 113.98(8) . .
C19 Mo2 Mo1 82.59(8) . .
C18 Mo2 Mo1 81.68(7) . .
C20 Mo2 Mo1 114.41(10) . .
O1 C1 Mo1 179.2(4) . .
O2 C2 Mo1 174.2(3) . .
O3 C3 Mo1 173.1(3) . .
O4 C4 Mo2 172.8(3) . .
O5 C5 Mo2 174.9(3) . .
O6 C6 Mo2 178.0(3) . .
C8 C7 C11 109.2(3) . .
C8 C7 Mo1 70.45(18) . .
C11 C7 Mo1 74.50(17) . .
C8 C7 H7 125.4 . .
C11 C7 H7 125.4 . .
Mo1 C7 H7 121.3 . .
C9 C8 C7 108.0(3) . .
C9 C8 Mo1 72.54(18) . .
C7 C8 Mo1 74.49(18) . .
C9 C8 H8 126.0 . .
C7 C8 H8 126.0 . .
Mo1 C8 H8 118.9 . .
C8 C9 C10 108.0(3) . .
C8 C9 Mo1 72.27(18) . .
C10 C9 Mo1 73.53(17) . .
C8 C9 H9 126.0 . .
C10 C9 H9 126.0 . .
Mo1 C9 H9 120.0 . .
C9 C10 C11 109.2(3) . .
C9 C10 Mo1 71.33(18) . .
C11 C10 Mo1 75.15(17) . .
C9 C10 H10 125.4 . .
C11 C10 H10 125.4 . .
Mo1 C10 H10 119.8 . .
C7 C11 C10 105.6(3) . .
C7 C11 C12 126.8(3) . .
C10 C11 C12 127.1(3) . .
C7 C11 Mo1 70.88(17) . .
C10 C11 Mo1 69.97(17) . .
C12 C11 Mo1 129.89(18) . .
C18 C12 C11 111.8(2) . .
C18 C12 C13 110.5(2) . .
C11 C12 C13 109.7(2) . .
C18 C12 C17 106.7(2) . .
C11 C12 C17 110.2(2) . .
C13 C12 C17 107.8(2) . .
C14 C13 C12 112.2(3) . .
C14 C13 H13A 109.2 . .
C12 C13 H13A 109.2 . .
C14 C13 H13B 109.2 . .
C12 C13 H13B 109.2 . .
H13A C13 H13B 107.9 . .
C15 C14 C13 111.3(3) . .
C15 C14 H14A 109.4 . .
C13 C14 H14A 109.4 . .
C15 C14 H14B 109.4 . .
C13 C14 H14B 109.4 . .
H14A C14 H14B 108.0 . .
C16 C15 C14 110.8(3) . .
C16 C15 H15A 109.5 . .
C14 C15 H15A 109.5 . .
C16 C15 H15B 109.5 . .
C14 C15 H15B 109.5 . .
H15A C15 H15B 108.1 . .
C15 C16 C17 111.4(3) . .
C15 C16 H16A 109.3 . .
C17 C16 H16A 109.3 . .
C15 C16 H16B 109.3 . .
C17 C16 H16B 109.3 . .
H16A C16 H16B 108.0 . .
C16 C17 C12 114.0(3) . .
C16 C17 H17A 108.7 . .
C12 C17 H17A 108.7 . .
C16 C17 H17B 108.7 . .
C12 C17 H17B 108.7 . .
H17A C17 H17B 107.6 . .
C22 C18 C19 105.8(3) . .
C22 C18 C12 127.4(3) . .
C19 C18 C12 126.3(3) . .
C22 C18 Mo2 71.82(17) . .
C19 C18 Mo2 72.05(16) . .
C12 C18 Mo2 126.93(19) . .
C20 C19 C18 108.9(3) . .
C20 C19 Mo2 73.02(19) . .
C18 C19 Mo2 72.59(17) . .
C20 C19 H19 125.5 . .
C18 C19 H19 125.5 . .
Mo2 C19 H19 120.6 . .
C21 C20 C19 107.9(3) . .
C21 C20 Mo2 71.48(18) . .
C19 C20 Mo2 72.33(18) . .
C21 C20 H20 126.1 . .
C19 C20 H20 126.1 . .
Mo2 C20 H20 121.9 . .
C20 C21 C22 108.8(3) . .
C20 C21 Mo2 74.03(18) . .
C22 C21 Mo2 73.08(18) . .
C20 C21 H21 125.6 . .
C22 C21 H21 125.6 . .
Mo2 C21 H21 119.1 . .
C21 C22 C18 108.6(3) . .
C21 C22 Mo2 71.90(18) . .
C18 C22 Mo2 73.01(18) . .
C21 C22 H22 125.7 . .
C18 C22 H22 125.7 . .
Mo2 C22 H22 121.1 . .

loop_
_geom_bond_atom_site_label_1
_geom_bond_atom_site_label_2
_geom_bond_distance
_geom_bond_site_symmetry_2
Mo1 C1 1.976(4) .
Mo1 C3 1.977(4) .
Mo1 C2 1.990(4) .
Mo1 C8 2.316(3) .
Mo1 C9 2.320(3) .
Mo1 C10 2.348(3) .
Mo1 C7 2.368(3) .
Mo1 C11 2.415(3) .
Mo1 Mo2 3.1708(18) .
Mo2 C4 1.966(4) .
Mo2 C6 1.973(3) .
Mo2 C5 1.990(4) .
Mo2 C21 2.336(3) .
Mo2 C22 2.351(3) .
Mo2 C19 2.360(3) .
Mo2 C18 2.367(3) .
Mo2 C20 2.369(3) .
C1 O1 1.146(4) .
C2 O2 1.152(4) .
C3 O3 1.153(4) .
C4 O4 1.156(4) .
C5 O5 1.152(4) .
C6 O6 1.150(4) .
C7 C8 1.412(4) .
C7 C11 1.424(4) .
C7 H7 0.9300 .
C8 C9 1.401(5) .
C8 H8 0.9300 .
C9 C10 1.409(4) .
C9 H9 0.9300 .
C10 C11 1.429(4) .
C10 H10 0.9300 .
C11 C12 1.531(4) .
C12 C18 1.525(4) .
C12 C13 1.541(4) .
C12 C17 1.556(4) .
C13 C14 1.538(4) .
C13 H13A 0.9700 .
C13 H13B 0.9700 .
C14 C15 1.526(5) .
C14 H14A 0.9700 .
C14 H14B 0.9700 .
C15 C16 1.509(5) .
C15 H15A 0.9700 .
C15 H15B 0.9700 .
C16 C17 1.528(4) .
C16 H16A 0.9700 .
C16 H16B 0.9700 .
C17 H17A 0.9700 .
C17 H17B 0.9700 .
C18 C22 1.425(4) .
C18 C19 1.436(4) .
C19 C20 1.408(4) .
C19 H19 0.9300 .
C20 C21 1.395(5) .
C20 H20 0.9300 .
C21 C22 1.411(5) .
C21 H21 0.9300 .
C22 H22 0.9300 .

loop_
_geom_torsion_atom_site_label_1
_geom_torsion_atom_site_label_2
_geom_torsion_atom_site_label_3
_geom_torsion_atom_site_label_4
_geom_torsion
_geom_torsion_site_symmetry_1
_geom_torsion_site_symmetry_2
_geom_torsion_site_symmetry_3
_geom_torsion_site_symmetry_4
C1 Mo1 Mo2 C4 108.31(19) . . . .
C3 Mo1 Mo2 C4 163.33(14) . . . .
C2 Mo1 Mo2 C4 50.99(15) . . . .
C8 Mo1 Mo2 C4 -90.33(17) . . . .
C9 Mo1 Mo2 C4 -45.44(15) . . . .
C10 Mo1 Mo2 C4 -51.19(13) . . . .
C7 Mo1 Mo2 C4 -107.55(13) . . . .
C11 Mo1 Mo2 C4 -84.58(13) . . . .
C1 Mo1 Mo2 C6 53.8(2) . . . .
C3 Mo1 Mo2 C6 108.85(16) . . . .
C2 Mo1 Mo2 C6 -3.48(17) . . . .
C8 Mo1 Mo2 C6 -144.8(2) . . . .
C9 Mo1 Mo2 C6 -99.91(18) . . . .
C10 Mo1 Mo2 C6 -105.67(16) . . . .
C7 Mo1 Mo2 C6 -162.02(16) . . . .
C11 Mo1 Mo2 C6 -139.05(15) . . . .
C1 Mo1 Mo2 C5 -2.74(19) . . . .
C3 Mo1 Mo2 C5 52.28(14) . . . .
C2 Mo1 Mo2 C5 -60.06(15) . . . .
C8 Mo1 Mo2 C5 158.62(17) . . . .
C9 Mo1 Mo2 C5 -156.48(15) . . . .
C10 Mo1 Mo2 C5 -162.24(13) . . . .
C7 Mo1 Mo2 C5 141.40(13) . . . .
C11 Mo1 Mo2 C5 164.37(12) . . . .
C1 Mo1 Mo2 C21 -131.0(2) . . . .
C3 Mo1 Mo2 C21 -75.97(18) . . . .
C2 Mo1 Mo2 C21 171.70(18) . . . .
C8 Mo1 Mo2 C21 30.4(2) . . . .
C9 Mo1 Mo2 C21 75.27(19) . . . .
C10 Mo1 Mo2 C21 69.51(17) . . . .
C7 Mo1 Mo2 C21 13.16(17) . . . .
C11 Mo1 Mo2 C21 36.13(16) . . . .
C1 Mo1 Mo2 C22 -163.14(18) . . . .
C3 Mo1 Mo2 C22 -108.12(13) . . . .
C2 Mo1 Mo2 C22 139.54(15) . . . .
C8 Mo1 Mo2 C22 -1.78(16) . . . .
C9 Mo1 Mo2 C22 43.11(14) . . . .
C10 Mo1 Mo2 C22 37.36(12) . . . .
C7 Mo1 Mo2 C22 -19.00(12) . . . .
C11 Mo1 Mo2 C22 3.97(11) . . . .
C1 Mo1 Mo2 C19 -113.21(18) . . . .
C3 Mo1 Mo2 C19 -58.19(12) . . . .
C2 Mo1 Mo2 C19 -170.53(13) . . . .
C8 Mo1 Mo2 C19 48.16(16) . . . .
C9 Mo1 Mo2 C19 93.05(14) . . . .
C10 Mo1 Mo2 C19 87.29(12) . . . .
C7 Mo1 Mo2 C19 30.94(11) . . . .
C11 Mo1 Mo2 C19 53.91(11) . . . .
C1 Mo1 Mo2 C18 -148.91(17) . . . .
C3 Mo1 Mo2 C18 -93.89(12) . . . .
C2 Mo1 Mo2 C18 153.77(13) . . . .
C8 Mo1 Mo2 C18 12.46(15) . . . .
C9 Mo1 Mo2 C18 57.35(13) . . . .
C10 Mo1 Mo2 C18 51.59(10) . . . .
C7 Mo1 Mo2 C18 -4.76(10) . . . .
C11 Mo1 Mo2 C18 18.21(10) . . . .
C1 Mo1 Mo2 C20 -99.16(19) . . . .
C3 Mo1 Mo2 C20 -44.14(14) . . . .
C2 Mo1 Mo2 C20 -156.48(15) . . . .
C8 Mo1 Mo2 C20 62.20(17) . . . .
C9 Mo1 Mo2 C20 107.09(15) . . . .
C10 Mo1 Mo2 C20 101.34(13) . . . .
C7 Mo1 Mo2 C20 44.98(13) . . . .
C11 Mo1 Mo2 C20 67.95(13) . . . .
C3 Mo1 C1 O1 -81(26) . . . .
C2 Mo1 C1 O1 31(26) . . . .
C8 Mo1 C1 O1 166(26) . . . .
C9 Mo1 C1 O1 132(26) . . . .
C10 Mo1 C1 O1 126(26) . . . .
C7 Mo1 C1 O1 -170(100) . . . .
C11 Mo1 C1 O1 175(100) . . . .
Mo2 Mo1 C1 O1 -27(26) . . . .
C1 Mo1 C2 O2 50(4) . . . .
C3 Mo1 C2 O2 123(4) . . . .
C8 Mo1 C2 O2 -21(4) . . . .
C9 Mo1 C2 O2 -43(4) . . . .
C10 Mo1 C2 O2 -79(4) . . . .
C7 Mo1 C2 O2 -63(4) . . . .
C11 Mo1 C2 O2 -102(4) . . . .
Mo2 Mo1 C2 O2 -168(4) . . . .
C1 Mo1 C3 O3 -68(3) . . . .
C2 Mo1 C3 O3 -140(3) . . . .
C8 Mo1 C3 O3 11(3) . . . .
C9 Mo1 C3 O3 14(3) . . . .
C10 Mo1 C3 O3 78(3) . . . .
C7 Mo1 C3 O3 42(3) . . . .
C11 Mo1 C3 O3 74(3) . . . .
Mo2 Mo1 C3 O3 148(3) . . . .
C6 Mo2 C4 O4 -60(2) . . . .
C5 Mo2 C4 O4 -132(2) . . . .
C21 Mo2 C4 O4 19(2) . . . .
C22 Mo2 C4 O4 43(2) . . . .
C19 Mo2 C4 O4 93(2) . . . .
C18 Mo2 C4 O4 78(2) . . . .
C20 Mo2 C4 O4 44(3) . . . .
Mo1 Mo2 C4 O4 157(2) . . . .
C4 Mo2 C5 O5 117(4) . . . .
C6 Mo2 C5 O5 44(4) . . . .
C21 Mo2 C5 O5 -34(4) . . . .
C22 Mo2 C5 O5 -50(4) . . . .
C19 Mo2 C5 O5 -96(4) . . . .
C18 Mo2 C5 O5 -115(4) . . . .
C20 Mo2 C5 O5 -61(4) . . . .
Mo1 Mo2 C5 O5 -174(4) . . . .
C4 Mo2 C6 O6 -37(9) . . . .
C5 Mo2 C6 O6 73(9) . . . .
C21 Mo2 C6 O6 -161(9) . . . .
C22 Mo2 C6 O6 -129(9) . . . .
C19 Mo2 C6 O6 175(100) . . . .
C18 Mo2 C6 O6 -128(9) . . . .
C20 Mo2 C6 O6 171(9) . . . .
Mo1 Mo2 C6 O6 16(9) . . . .
C1 Mo1 C7 C8 -46.3(2) . . . .
C3 Mo1 C7 C8 -124.8(2) . . . .
C2 Mo1 C7 C8 61.2(4) . . . .
C9 Mo1 C7 C8 37.9(2) . . . .
C10 Mo1 C7 C8 79.7(2) . . . .
C11 Mo1 C7 C8 117.4(3) . . . .
Mo2 Mo1 C7 C8 160.00(18) . . . .
C1 Mo1 C7 C11 -163.72(18) . . . .
C3 Mo1 C7 C11 117.80(19) . . . .
C2 Mo1 C7 C11 -56.3(4) . . . .
C8 Mo1 C7 C11 -117.4(3) . . . .
C9 Mo1 C7 C11 -79.5(2) . . . .
C10 Mo1 C7 C11 -37.70(17) . . . .
Mo2 Mo1 C7 C11 42.59(17) . . . .
C11 C7 C8 C9 -0.4(4) . . . .
Mo1 C7 C8 C9 -65.3(2) . . . .
C11 C7 C8 Mo1 64.9(2) . . . .
C1 Mo1 C8 C9 -107.7(2) . . . .
C3 Mo1 C8 C9 177.3(2) . . . .
C2 Mo1 C8 C9 -39.9(3) . . . .
C10 Mo1 C8 C9 37.58(19) . . . .
C7 Mo1 C8 C9 115.1(3) . . . .
C11 Mo1 C8 C9 78.8(2) . . . .
Mo2 Mo1 C8 C9 85.4(2) . . . .
C1 Mo1 C8 C7 137.2(2) . . . .
C3 Mo1 C8 C7 62.2(2) . . . .
C2 Mo1 C8 C7 -154.9(2) . . . .
C9 Mo1 C8 C7 -115.1(3) . . . .
C10 Mo1 C8 C7 -77.5(2) . . . .
C11 Mo1 C8 C7 -36.29(17) . . . .
Mo2 Mo1 C8 C7 -29.6(3) . . . .
C7 C8 C9 C10 1.2(4) . . . .
Mo1 C8 C9 C10 -65.4(2) . . . .
C7 C8 C9 Mo1 66.6(2) . . . .
C1 Mo1 C9 C8 72.7(2) . . . .
C3 Mo1 C9 C8 -4.7(3) . . . .
C2 Mo1 C9 C8 150.6(2) . . . .
C10 Mo1 C9 C8 -115.6(3) . . . .
C7 Mo1 C9 C8 -37.81(18) . . . .
C11 Mo1 C9 C8 -78.8(2) . . . .
Mo2 Mo1 C9 C8 -125.63(18) . . . .
C1 Mo1 C9 C10 -171.7(2) . . . .
C3 Mo1 C9 C10 111.0(3) . . . .
C2 Mo1 C9 C10 -93.8(2) . . . .
C8 Mo1 C9 C10 115.6(3) . . . .
C7 Mo1 C9 C10 77.8(2) . . . .
C11 Mo1 C9 C10 36.84(18) . . . .
Mo2 Mo1 C9 C10 -10.0(2) . . . .
C8 C9 C10 C11 -1.6(4) . . . .
Mo1 C9 C10 C11 -66.2(2) . . . .
C8 C9 C10 Mo1 64.6(2) . . . .
C1 Mo1 C10 C9 11.0(3) . . . .
C3 Mo1 C10 C9 -122.7(2) . . . .
C2 Mo1 C10 C9 94.0(2) . . . .
C8 Mo1 C10 C9 -37.63(19) . . . .
C7 Mo1 C10 C9 -79.2(2) . . . .
C11 Mo1 C10 C9 -116.7(3) . . . .
Mo2 Mo1 C10 C9 171.85(19) . . . .
C1 Mo1 C10 C11 127.6(2) . . . .
C3 Mo1 C10 C11 -6.1(3) . . . .
C2 Mo1 C10 C11 -149.35(18) . . . .
C8 Mo1 C10 C11 79.0(2) . . . .
C9 Mo1 C10 C11 116.7(3) . . . .
C7 Mo1 C10 C11 37.42(16) . . . .
Mo2 Mo1 C10 C11 -71.48(17) . . . .
C8 C7 C11 C10 -0.6(3) . . . .
Mo1 C7 C11 C10 61.76(19) . . . .
C8 C7 C11 C12 171.6(3) . . . .
Mo1 C7 C11 C12 -126.0(3) . . . .
C8 C7 C11 Mo1 -62.3(2) . . . .
C9 C10 C11 C7 1.3(3) . . . .
Mo1 C10 C11 C7 -62.4(2) . . . .
C9 C10 C11 C12 -170.8(3) . . . .
Mo1 C10 C11 C12 125.5(3) . . . .
C9 C10 C11 Mo1 63.7(2) . . . .
C1 Mo1 C11 C7 26.0(3) . . . .
C3 Mo1 C11 C7 -68.4(2) . . . .
C2 Mo1 C11 C7 156.58(19) . . . .
C8 Mo1 C11 C7 36.76(18) . . . .
C9 Mo1 C11 C7 78.3(2) . . . .
C10 Mo1 C11 C7 115.4(3) . . . .
Mo2 Mo1 C11 C7 -138.76(17) . . . .
C1 Mo1 C11 C10 -89.5(3) . . . .
C3 Mo1 C11 C10 176.16(18) . . . .
C2 Mo1 C11 C10 41.1(2) . . . .
C8 Mo1 C11 C10 -78.7(2) . . . .
C9 Mo1 C11 C10 -37.12(18) . . . .
C7 Mo1 C11 C10 -115.4(3) . . . .
Mo2 Mo1 C11 C10 105.81(18) . . . .
C1 Mo1 C11 C12 148.4(3) . . . .
C3 Mo1 C11 C12 54.0(3) . . . .
C2 Mo1 C11 C12 -81.0(3) . . . .
C8 Mo1 C11 C12 159.2(3) . . . .
C9 Mo1 C11 C12 -159.3(3) . . . .
C10 Mo1 C11 C12 -122.2(3) . . . .
C7 Mo1 C11 C12 122.4(3) . . . .
Mo2 Mo1 C11 C12 -16.3(2) . . . .
C7 C11 C12 C18 94.3(3) . . . .
C10 C11 C12 C18 -95.2(3) . . . .
Mo1 C11 C12 C18 -1.0(3) . . . .
C7 C11 C12 C13 -142.7(3) . . . .
C10 C11 C12 C13 27.8(4) . . . .
Mo1 C11 C12 C13 122.0(2) . . . .
C7 C11 C12 C17 -24.2(4) . . . .
C10 C11 C12 C17 146.4(3) . . . .
Mo1 C11 C12 C17 -119.4(2) . . . .
C18 C12 C13 C14 -170.6(3) . . . .
C11 C12 C13 C14 65.7(3) . . . .
C17 C12 C13 C14 -54.4(3) . . . .
C12 C13 C14 C15 57.9(4) . . . .
C13 C14 C15 C16 -56.6(4) . . . .
C14 C15 C16 C17 54.7(4) . . . .
C15 C16 C17 C12 -54.9(4) . . . .
C18 C12 C17 C16 172.2(3) . . . .
C11 C12 C17 C16 -66.2(3) . . . .
C13 C12 C17 C16 53.5(3) . . . .
C11 C12 C18 C22 124.5(3) . . . .
C13 C12 C18 C22 2.0(4) . . . .
C17 C12 C18 C22 -115.0(3) . . . .
C11 C12 C18 C19 -64.5(4) . . . .
C13 C12 C18 C19 172.9(3) . . . .
C17 C12 C18 C19 56.0(4) . . . .
C11 C12 C18 Mo2 29.7(3) . . . .
C13 C12 C18 Mo2 -92.8(3) . . . .
C17 C12 C18 Mo2 150.2(2) . . . .
C4 Mo2 C18 C22 -85.0(2) . . . .
C6 Mo2 C18 C22 -2.0(3) . . . .
C5 Mo2 C18 C22 144.8(2) . . . .
C21 Mo2 C18 C22 36.88(19) . . . .
C19 Mo2 C18 C22 114.1(3) . . . .
C20 Mo2 C18 C22 77.5(2) . . . .
Mo1 Mo2 C18 C22 -157.04(17) . . . .
C4 Mo2 C18 C19 160.91(18) . . . .
C6 Mo2 C18 C19 -116.1(2) . . . .
C5 Mo2 C18 C19 30.8(3) . . . .
C21 Mo2 C18 C19 -77.2(2) . . . .
C22 Mo2 C18 C19 -114.1(3) . . . .
C20 Mo2 C18 C19 -36.51(18) . . . .
Mo1 Mo2 C18 C19 88.90(17) . . . .
C4 Mo2 C18 C12 38.5(3) . . . .
C6 Mo2 C18 C12 121.6(2) . . . .
C5 Mo2 C18 C12 -91.6(3) . . . .
C21 Mo2 C18 C12 160.5(3) . . . .
C22 Mo2 C18 C12 123.6(3) . . . .
C19 Mo2 C18 C12 -122.4(3) . . . .
C20 Mo2 C18 C12 -158.9(3) . . . .
Mo1 Mo2 C18 C12 -33.5(2) . . . .
C22 C18 C19 C20 0.1(3) . . . .
C12 C18 C19 C20 -172.5(3) . . . .
Mo2 C18 C19 C20 64.5(2) . . . .
C22 C18 C19 Mo2 -64.4(2) . . . .
C12 C18 C19 Mo2 123.1(3) . . . .
C4 Mo2 C19 C20 -142.8(2) . . . .
C6 Mo2 C19 C20 -7.9(3) . . . .
C5 Mo2 C19 C20 83.3(2) . . . .
C21 Mo2 C19 C20 -36.8(2) . . . .
C22 Mo2 C19 C20 -78.5(2) . . . .
C18 Mo2 C19 C20 -116.8(3) . . . .
Mo1 Mo2 C19 C20 157.1(2) . . . .
C4 Mo2 C19 C18 -26.0(2) . . . .
C6 Mo2 C19 C18 108.9(2) . . . .
C5 Mo2 C19 C18 -159.88(17) . . . .
C21 Mo2 C19 C18 80.0(2) . . . .
C22 Mo2 C19 C18 38.35(16) . . . .
C20 Mo2 C19 C18 116.8(3) . . . .
Mo1 Mo2 C19 C18 -86.05(16) . . . .
C18 C19 C20 C21 -1.1(4) . . . .
Mo2 C19 C20 C21 63.0(2) . . . .
C18 C19 C20 Mo2 -64.2(2) . . . .
C4 Mo2 C20 C21 -38.8(4) . . . .
C6 Mo2 C20 C21 58.3(2) . . . .
C5 Mo2 C20 C21 137.7(2) . . . .
C22 Mo2 C20 C21 -37.61(19) . . . .
C19 Mo2 C20 C21 -116.5(3) . . . .
C18 Mo2 C20 C21 -79.3(2) . . . .
Mo1 Mo2 C20 C21 -141.59(17) . . . .
C4 Mo2 C20 C19 77.7(4) . . . .
C6 Mo2 C20 C19 174.8(2) . . . .
C5 Mo2 C20 C19 -105.8(2) . . . .
C21 Mo2 C20 C19 116.5(3) . . . .
C22 Mo2 C20 C19 78.9(2) . . . .
C18 Mo2 C20 C19 37.28(18) . . . .
Mo1 Mo2 C20 C19 -25.0(2) . . . .
C19 C20 C21 C22 1.8(4) . . . .
Mo2 C20 C21 C22 65.4(2) . . . .
C19 C20 C21 Mo2 -63.6(2) . . . .
C4 Mo2 C21 C20 160.3(2) . . . .
C6 Mo2 C21 C20 -125.5(2) . . . .
C5 Mo2 C21 C20 -53.5(2) . . . .
C22 Mo2 C21 C20 115.9(3) . . . .
C19 Mo2 C21 C20 36.98(18) . . . .
C18 Mo2 C21 C20 78.9(2) . . . .
Mo1 Mo2 C21 C20 58.0(2) . . . .
C4 Mo2 C21 C22 44.4(2) . . . .
C6 Mo2 C21 C22 118.6(2) . . . .
C5 Mo2 C21 C22 -169.37(19) . . . .
C19 Mo2 C21 C22 -78.9(2) . . . .
C18 Mo2 C21 C22 -37.03(18) . . . .
C20 Mo2 C21 C22 -115.9(3) . . . .
Mo1 Mo2 C21 C22 -57.9(3) . . . .
C20 C21 C22 C18 -1.7(4) . . . .
Mo2 C21 C22 C18 64.3(2) . . . .
C20 C21 C22 Mo2 -66.0(2) . . . .
C19 C18 C22 C21 1.0(3) . . . .
C12 C18 C22 C21 173.4(3) . . . .
Mo2 C18 C22 C21 -63.5(2) . . . .
C19 C18 C22 Mo2 64.5(2) . . . .
C12 C18 C22 Mo2 -123.0(3) . . . .
C4 Mo2 C22 C21 -143.5(2) . . . .
C6 Mo2 C22 C21 -64.6(2) . . . .
C5 Mo2 C22 C21 24.3(4) . . . .
C19 Mo2 C22 C21 78.2(2) . . . .
C18 Mo2 C22 C21 116.8(3) . . . .
C20 Mo2 C22 C21 37.0(2) . . . .
Mo1 Mo2 C22 C21 141.77(19) . . . .
C4 Mo2 C22 C18 99.70(19) . . . .
C6 Mo2 C22 C18 178.65(18) . . . .
C5 Mo2 C22 C18 -92.4(3) . . . .
C21 Mo2 C22 C18 -116.8(3) . . . .
C19 Mo2 C22 C18 -38.58(16) . . . .
C20 Mo2 C22 C18 -79.7(2) . . . .
Mo1 Mo2 C22 C18 24.99(19) . . . .
